data_7714864
loop_
_publ_author_name
'Ishii, Reon'
'Sunada, Yusuke'

_publ_section_title
;
 Planar three-coordinate iron(II) complexes supported by sterically
 demanding
 -Si(SiMe<sub>3</sub>)<sub>2</sub>(SiMe<sub>2</sub><sup><i>t</i></sup>Bu)
 ligands.
;
_journal_issue 4
_journal_name_full 'Dalton transactions (Cambridge, England : 2003)'
_journal_page_first 1421
_journal_page_last 1424
_journal_paper_doi 10.1039/d3dt04130a
_journal_volume 53
_journal_year 2024
_chemical_formula_moiety 'C31 H78 Fe N2 Si8'
_chemical_formula_sum 'C31 H78 Fe N2 Si8'
_chemical_formula_weight 759.50
_space_group_crystal_system triclinic
_space_group_IT_number 2
_space_group_name_Hall '-P 1'
_space_group_name_H-M_alt 'P -1'
_atom_sites_solution_hydrogens geom
_atom_sites_solution_primary direct
_atom_sites_solution_secondary difmap
_audit_update_record
;
2023-10-11 deposited with the CCDC.	2023-12-26 downloaded from the CCDC.
;
_cell_angle_alpha 100.822(7)
_cell_angle_beta 94.290(7)
_cell_angle_gamma 101.043(7)
_cell_formula_units_Z 2
_cell_length_a 10.4392(16)
_cell_length_b 11.7999(18)
_cell_length_c 20.072(3)
_cell_measurement_reflns_used 2991
_cell_measurement_temperature 100
_cell_measurement_theta_max 15.69
_cell_measurement_theta_min 7.69
_cell_volume 2367.8(6)
_computing_cell_refinement 'RAPID AUTO'
_computing_data_collection 'RAPID AUTO (Rigaku, ????)'
_computing_data_reduction 'RAPID AUTO'
_computing_molecular_graphics 'CrystalStructure 4.2.5'
_computing_publication_material 'CrystalStructure 4.2.5 (Rigaku, 2017)'
_computing_structure_refinement 'SHELXL Version 2017/1 (Sheldrick, 2008)'
_computing_structure_solution 'SHELXT Version 2014/5 (Sheldrick, 2014)'
_diffrn_ambient_temperature 100
_diffrn_detector_area_resol_mean 5.814
_diffrn_measured_fraction_theta_full 0.997
_diffrn_measured_fraction_theta_max 0.998
_diffrn_measurement_device_type 'Rigaku R-AXIS IV'
_diffrn_measurement_method \w
_diffrn_radiation_type synchrotron
_diffrn_radiation_wavelength 0.41440
_diffrn_reflns_av_R_equivalents 0.0466
_diffrn_reflns_Laue_measured_fraction_full 0.997
_diffrn_reflns_Laue_measured_fraction_max 0.998
_diffrn_reflns_limit_h_max 13
_diffrn_reflns_limit_h_min -13
_diffrn_reflns_limit_k_max 15
_diffrn_reflns_limit_k_min -15
_diffrn_reflns_limit_l_max 26
_diffrn_reflns_limit_l_min -26
_diffrn_reflns_number 52887
_diffrn_reflns_point_group_measured_fraction_full 0.997
_diffrn_reflns_point_group_measured_fraction_max 0.998
_diffrn_reflns_theta_full 14.397
_diffrn_reflns_theta_max 15.610
_diffrn_reflns_theta_min 1.048
_diffrn_standards_number 0
_exptl_absorpt_coefficient_mu 0.000
_exptl_absorpt_correction_T_max 1.000
_exptl_absorpt_correction_T_min 0.670
_exptl_absorpt_correction_type multi-scan
_exptl_absorpt_process_details 'ABSCOR (Rigaku, 1995)'
_exptl_crystal_colour green
_exptl_crystal_density_diffrn 1.065
_exptl_crystal_density_method 'not measured'
_exptl_crystal_description block
_exptl_crystal_F_000 832.00
_exptl_crystal_size_max 0.300
_exptl_crystal_size_mid 0.300
_exptl_crystal_size_min 0.300
_refine_diff_density_max 0.81
_refine_diff_density_min -0.51
_refine_ls_extinction_method none
_refine_ls_goodness_of_fit_ref 1.026
_refine_ls_hydrogen_treatment constr
_refine_ls_number_parameters 405
_refine_ls_number_reflns 10859
_refine_ls_number_restraints 0
_refine_ls_R_factor_all 0.0335
_refine_ls_R_factor_gt 0.0308
_refine_ls_shift/su_max 0.002
_refine_ls_structure_factor_coef Fsqd
_refine_ls_weighting_details 'w = 1/[\s^2^(Fo^2^)+(0.0367P)^2^+1.0374P] where P=(Fo^2^+2Fc^2^)/3'
_refine_ls_weighting_scheme calc
_refine_ls_wR_factor_gt 0.0794
_refine_ls_wR_factor_ref 0.0815
_reflns_Friedel_coverage 0.000
_reflns_number_gt 10043
_reflns_number_total 10859
_reflns_threshold_expression F^2^>2.0\s(F^2^)
_cod_data_source_file d3dt04130a2.cif
_cod_data_source_block Fe[Si(TMS)2(SitBuMe2)]2(MeImMe)
_cod_depositor_comments 'Adding full bibliography for 7714863--7714864.cif.'
_cod_database_code 7714864

loop_
_space_group_symop_id
_space_group_symop_operation_xyz
1 +X,+Y,+Z
2 -X,-Y,-Z

loop_
_atom_site_label
_atom_site_type_symbol
_atom_site_fract_x
_atom_site_fract_y
_atom_site_fract_z
_atom_site_U_iso_or_equiv
_atom_site_adp_type
_atom_site_occupancy
_atom_site_site_symmetry_order
_atom_site_calc_flag
_atom_site_refinement_flags_posn
_atom_site_refinement_flags_adp
_atom_site_refinement_flags_occupancy
_atom_site_disorder_assembly
_atom_site_disorder_group
Fe1 Fe 0.75344(2) 0.75190(2) 0.76460(2) 0.01903(5) Uani 1 1 d . . . . .
Si1 Si 0.83350(4) 0.81354(3) 0.65977(2) 0.02079(8) Uani 1 1 d . . . . .
Si2 Si 0.99736(4) 0.98700(4) 0.69234(2) 0.02724(9) Uani 1 1 d . . . . .
Si3 Si 0.93803(4) 0.69057(3) 0.58552(2) 0.02509(9) Uani 1 1 d . . . . .
Si4 Si 0.66659(4) 0.87605(3) 0.59829(2) 0.02322(8) Uani 1 1 d . . . . .
Si5 Si 0.75377(3) 0.57624(3) 0.81828(2) 0.01863(8) Uani 1 1 d . . . . .
Si6 Si 0.72140(4) 0.62452(3) 0.93431(2) 0.02469(9) Uani 1 1 d . . . . .
Si7 Si 0.96630(4) 0.53699(4) 0.82465(2) 0.02499(9) Uani 1 1 d . . . . .
Si8 Si 0.61723(3) 0.39150(3) 0.76694(2) 0.01929(8) Uani 1 1 d . . . . .
N1 N 0.75745(12) 0.97503(10) 0.87833(6) 0.0234(2) Uani 1 1 d . . . . .
N2 N 0.56067(11) 0.89942(10) 0.83402(6) 0.0217(2) Uani 1 1 d . . . . .
C1 C 1.08352(18) 1.03123(16) 0.61919(9) 0.0412(4) Uani 1 1 d . . . . .
H1A H 1.019555 1.034189 0.582970 0.049 Uiso 1 1 calc R U . . .
H1B H 1.134654 0.974478 0.602854 0.049 Uiso 1 1 calc R U . . .
H1C H 1.140306 1.107590 0.634447 0.049 Uiso 1 1 calc R U . . .
C2 C 1.13237(15) 0.97207(16) 0.75597(9) 0.0358(3) Uani 1 1 d . . . . .
H2A H 1.192057 1.046939 0.771267 0.043 Uiso 1 1 calc R U . . .
H2B H 1.178949 0.914931 0.734714 0.043 Uiso 1 1 calc R U . . .
H2C H 1.094824 0.946746 0.794302 0.043 Uiso 1 1 calc R U . . .
C3 C 0.92872(18) 1.11595(14) 0.73337(9) 0.0382(4) Uani 1 1 d . . . . .
H3A H 0.880928 1.142905 0.698864 0.046 Uiso 1 1 calc R U . . .
H3B H 0.999410 1.178742 0.756719 0.046 Uiso 1 1 calc R U . . .
H3C H 0.870796 1.091987 0.765462 0.046 Uiso 1 1 calc R U . . .
C4 C 0.96129(19) 0.73616(16) 0.50150(8) 0.0376(4) Uani 1 1 d . . . . .
H4A H 0.877063 0.727729 0.476201 0.045 Uiso 1 1 calc R U . . .
H4B H 1.011436 0.686979 0.475777 0.045 Uiso 1 1 calc R U . . .
H4C H 1.007251 0.817026 0.509668 0.045 Uiso 1 1 calc R U . . .
C5 C 0.84716(17) 0.53290(13) 0.56650(8) 0.0326(3) Uani 1 1 d . . . . .
H5A H 0.847049 0.503001 0.607805 0.039 Uiso 1 1 calc R U . . .
H5B H 0.889562 0.486796 0.533917 0.039 Uiso 1 1 calc R U . . .
H5C H 0.758298 0.528099 0.548036 0.039 Uiso 1 1 calc R U . . .
C6 C 1.10691(15) 0.69341(16) 0.62695(9) 0.0367(4) Uani 1 1 d . . . . .
H6A H 1.101008 0.679592 0.672366 0.044 Uiso 1 1 calc R U . . .
H6B H 1.162661 0.769078 0.628954 0.044 Uiso 1 1 calc R U . . .
H6C H 1.143130 0.632989 0.600658 0.044 Uiso 1 1 calc R U . . .
C7 C 0.73407(18) 0.96417(16) 0.53506(9) 0.0381(4) Uani 1 1 d . . . . .
H7A H 0.662909 0.973872 0.504951 0.046 Uiso 1 1 calc R U . . .
H7B H 0.791030 0.923372 0.508944 0.046 Uiso 1 1 calc R U . . .
H7C H 0.782722 1.040245 0.559005 0.046 Uiso 1 1 calc R U . . .
C8 C 0.58610(16) 0.97552(13) 0.65916(8) 0.0316(3) Uani 1 1 d . . . . .
H8A H 0.535683 1.016669 0.633839 0.038 Uiso 1 1 calc R U . . .
H8B H 0.652511 1.031578 0.690760 0.038 Uiso 1 1 calc R U . . .
H8C H 0.529209 0.928845 0.683797 0.038 Uiso 1 1 calc R U . . .
C9 C 0.53043(15) 0.74841(13) 0.54968(7) 0.0275(3) Uani 1 1 d . . . . .
C10 C 0.58143(17) 0.67881(16) 0.48858(8) 0.0370(4) Uani 1 1 d . . . . .
H10A H 0.612132 0.730556 0.458872 0.044 Uiso 1 1 calc R U . . .
H10B H 0.511703 0.616213 0.464059 0.044 Uiso 1 1 calc R U . . .
H10C H 0.652403 0.646055 0.504546 0.044 Uiso 1 1 calc R U . . .
C11 C 0.41425(17) 0.79592(16) 0.52243(9) 0.0369(4) Uani 1 1 d . . . . .
H11A H 0.379352 0.838410 0.559995 0.044 Uiso 1 1 calc R U . . .
H11B H 0.347110 0.731209 0.497683 0.044 Uiso 1 1 calc R U . . .
H11C H 0.443696 0.847839 0.492596 0.044 Uiso 1 1 calc R U . . .
C12 C 0.48102(16) 0.66495(14) 0.59639(8) 0.0333(3) Uani 1 1 d . . . . .
H12A H 0.413983 0.600810 0.570974 0.040 Uiso 1 1 calc R U . . .
H12B H 0.445379 0.707176 0.633759 0.040 Uiso 1 1 calc R U . . .
H12C H 0.552684 0.634486 0.613768 0.040 Uiso 1 1 calc R U . . .
C13 C 0.58351(19) 0.70540(15) 0.95011(9) 0.0392(4) Uani 1 1 d . . . . .
H13A H 0.566585 0.711399 0.996864 0.047 Uiso 1 1 calc R U . . .
H13B H 0.505707 0.662864 0.920663 0.047 Uiso 1 1 calc R U . . .
H13C H 0.608127 0.783070 0.940838 0.047 Uiso 1 1 calc R U . . .
C14 C 0.8707(2) 0.72864(16) 0.98606(8) 0.0436(4) Uani 1 1 d . . . . .
H14A H 0.943158 0.689393 0.986207 0.052 Uiso 1 1 calc R U . . .
H14B H 0.851945 0.752698 1.032072 0.052 Uiso 1 1 calc R U . . .
H14C H 0.892825 0.796794 0.966220 0.052 Uiso 1 1 calc R U . . .
C15 C 0.68798(16) 0.49440(13) 0.97676(7) 0.0289(3) Uani 1 1 d . . . . .
H15A H 0.684858 0.521654 1.024666 0.035 Uiso 1 1 calc R U . . .
H15B H 0.756727 0.451095 0.970550 0.035 Uiso 1 1 calc R U . . .
H15C H 0.605307 0.444022 0.956747 0.035 Uiso 1 1 calc R U . . .
C16 C 0.99829(16) 0.44632(18) 0.88959(9) 0.0407(4) Uani 1 1 d . . . . .
H16A H 1.086013 0.432757 0.888858 0.049 Uiso 1 1 calc R U . . .
H16B H 0.936592 0.372037 0.878780 0.049 Uiso 1 1 calc R U . . .
H16C H 0.988576 0.487959 0.934220 0.049 Uiso 1 1 calc R U . . .
C17 C 1.09376(16) 0.67885(17) 0.84802(10) 0.0423(4) Uani 1 1 d . . . . .
H17A H 1.089312 0.722639 0.812453 0.051 Uiso 1 1 calc R U . . .
H17B H 1.179536 0.661274 0.853448 0.051 Uiso 1 1 calc R U . . .
H17C H 1.077381 0.724891 0.890061 0.051 Uiso 1 1 calc R U . . .
C18 C 1.00298(15) 0.45541(15) 0.74109(8) 0.0329(3) Uani 1 1 d . . . . .
H18A H 0.987026 0.497749 0.705949 0.039 Uiso 1 1 calc R U . . .
H18B H 0.947372 0.378030 0.729858 0.039 Uiso 1 1 calc R U . . .
H18C H 1.093328 0.448688 0.744699 0.039 Uiso 1 1 calc R U . . .
C19 C 0.65169(16) 0.34613(15) 0.67638(8) 0.0327(3) Uani 1 1 d . . . . .
H19A H 0.597166 0.270384 0.656207 0.039 Uiso 1 1 calc R U . . .
H19B H 0.742424 0.341489 0.675817 0.039 Uiso 1 1 calc R U . . .
H19C H 0.633091 0.403333 0.650831 0.039 Uiso 1 1 calc R U . . .
C20 C 0.64658(17) 0.27015(13) 0.81141(8) 0.0331(3) Uani 1 1 d . . . . .
H20A H 0.736147 0.262079 0.809852 0.040 Uiso 1 1 calc R U . . .
H20B H 0.588871 0.197250 0.788917 0.040 Uiso 1 1 calc R U . . .
H20C H 0.629684 0.289256 0.858118 0.040 Uiso 1 1 calc R U . . .
C21 C 0.43414(14) 0.39418(14) 0.76377(8) 0.0293(3) Uani 1 1 d . . . . .
C22 C 0.38995(19) 0.4012(3) 0.83457(11) 0.0759(9) Uani 1 1 d . . . . .
H22A H 0.296080 0.391239 0.831214 0.091 Uiso 1 1 calc R U . . .
H22B H 0.429831 0.476841 0.862727 0.091 Uiso 1 1 calc R U . . .
H22C H 0.416022 0.340134 0.854512 0.091 Uiso 1 1 calc R U . . .
C23 C 0.4080(2) 0.4941(2) 0.7319(2) 0.0993(13) Uani 1 1 d . . . . .
H23A H 0.454943 0.567664 0.759812 0.119 Uiso 1 1 calc R U . . .
H23B H 0.315526 0.493023 0.728190 0.119 Uiso 1 1 calc R U . . .
H23C H 0.436769 0.485437 0.687223 0.119 Uiso 1 1 calc R U . . .
C24 C 0.35242(18) 0.28016(19) 0.71989(12) 0.0547(5) Uani 1 1 d . . . . .
H24A H 0.369447 0.275769 0.673237 0.066 Uiso 1 1 calc R U . . .
H24B H 0.260842 0.278797 0.723038 0.066 Uiso 1 1 calc R U . . .
H24C H 0.375410 0.214010 0.735734 0.066 Uiso 1 1 calc R U . . .
C25 C 0.68552(13) 0.88556(11) 0.82929(7) 0.0210(2) Uani 1 1 d . . . . .
C26 C 0.89987(15) 0.99746(15) 0.89279(8) 0.0331(3) Uani 1 1 d . . . . .
H26A H 0.937891 1.070679 0.880870 0.040 Uiso 1 1 calc R U . . .
H26B H 0.932300 0.934462 0.866498 0.040 Uiso 1 1 calc R U . . .
H26C H 0.923308 1.002039 0.940533 0.040 Uiso 1 1 calc R U . . .
C27 C 0.67858(15) 1.04324(12) 0.91296(7) 0.0259(3) Uani 1 1 d . . . . .
C28 C 0.73340(18) 1.14870(14) 0.96824(8) 0.0368(4) Uani 1 1 d . . . . .
H28A H 0.781684 1.125680 1.004241 0.044 Uiso 1 1 calc R U . . .
H28B H 0.662887 1.182159 0.985928 0.044 Uiso 1 1 calc R U . . .
H28C H 0.790948 1.206189 0.950167 0.044 Uiso 1 1 calc R U . . .
C29 C 0.55375(15) 0.99489(12) 0.88492(7) 0.0255(3) Uani 1 1 d . . . . .
C30 C 0.42742(17) 1.02977(16) 0.89980(9) 0.0385(4) Uani 1 1 d . . . . .
H30A H 0.394245 1.060868 0.862707 0.046 Uiso 1 1 calc R U . . .
H30B H 0.441815 1.088951 0.941115 0.046 Uiso 1 1 calc R U . . .
H30C H 0.364774 0.961987 0.905169 0.046 Uiso 1 1 calc R U . . .
C31 C 0.44591(14) 0.82006(14) 0.79298(8) 0.0300(3) Uani 1 1 d . . . . .
H31A H 0.395422 0.776714 0.821595 0.036 Uiso 1 1 calc R U . . .
H31B H 0.473866 0.766017 0.757884 0.036 Uiso 1 1 calc R U . . .
H31C H 0.392852 0.865185 0.772440 0.036 Uiso 1 1 calc R U . . .

loop_
_atom_site_aniso_label
_atom_site_aniso_U_11
_atom_site_aniso_U_22
_atom_site_aniso_U_33
_atom_site_aniso_U_23
_atom_site_aniso_U_13
_atom_site_aniso_U_12
Fe1 0.01930(10) 0.01866(10) 0.01905(9) 0.00245(7) 0.00305(7) 0.00491(7)
Si1 0.02277(17) 0.01943(17) 0.02174(17) 0.00510(13) 0.00507(14) 0.00652(13)
Si2 0.0284(2) 0.02358(19) 0.0288(2) 0.00715(15) 0.00305(16) 0.00154(15)
Si3 0.0286(2) 0.02483(19) 0.02692(19) 0.00861(15) 0.01029(15) 0.01203(15)
Si4 0.02882(19) 0.02149(18) 0.02308(18) 0.00670(14) 0.00564(15) 0.01132(15)
Si5 0.01802(16) 0.01906(17) 0.01792(16) 0.00308(13) 0.00222(13) 0.00237(13)
Si6 0.0317(2) 0.02163(18) 0.01798(17) 0.00135(14) 0.00451(15) 0.00088(15)
Si7 0.01718(17) 0.0340(2) 0.02492(19) 0.01086(16) 0.00129(14) 0.00395(15)
Si8 0.02051(17) 0.01859(17) 0.01775(16) 0.00256(13) 0.00257(13) 0.00266(13)
N1 0.0273(6) 0.0212(6) 0.0207(5) 0.0030(4) 0.0018(4) 0.0044(4)
N2 0.0254(6) 0.0197(5) 0.0202(5) 0.0020(4) 0.0046(4) 0.0065(4)
C1 0.0413(9) 0.0395(9) 0.0394(9) 0.0149(7) 0.0059(7) -0.0072(7)
C2 0.0277(7) 0.0396(9) 0.0384(8) 0.0100(7) 0.0005(6) 0.0021(6)
C3 0.0473(10) 0.0232(7) 0.0411(9) 0.0025(6) -0.0019(7) 0.0065(7)
C4 0.0518(10) 0.0389(9) 0.0330(8) 0.0149(7) 0.0218(7) 0.0221(8)
C5 0.0411(8) 0.0248(7) 0.0349(8) 0.0059(6) 0.0071(7) 0.0137(6)
C6 0.0284(8) 0.0415(9) 0.0464(9) 0.0143(7) 0.0114(7) 0.0148(7)
C7 0.0454(9) 0.0395(9) 0.0415(9) 0.0234(7) 0.0146(7) 0.0202(7)
C8 0.0352(8) 0.0263(7) 0.0347(8) 0.0015(6) 0.0065(6) 0.0139(6)
C9 0.0323(7) 0.0288(7) 0.0219(6) 0.0018(5) -0.0023(5) 0.0133(6)
C10 0.0423(9) 0.0422(9) 0.0259(7) -0.0037(6) -0.0030(6) 0.0207(7)
C11 0.0367(8) 0.0425(9) 0.0334(8) 0.0047(7) -0.0039(7) 0.0188(7)
C12 0.0351(8) 0.0276(7) 0.0332(8) 0.0039(6) -0.0042(6) 0.0018(6)
C13 0.0581(11) 0.0306(8) 0.0346(8) 0.0064(7) 0.0229(8) 0.0167(7)
C14 0.0560(11) 0.0377(9) 0.0253(8) 0.0027(7) -0.0035(7) -0.0126(8)
C15 0.0365(8) 0.0292(7) 0.0204(6) 0.0066(5) 0.0062(6) 0.0031(6)
C16 0.0282(8) 0.0644(12) 0.0392(9) 0.0279(8) 0.0030(7) 0.0168(8)
C17 0.0256(8) 0.0521(11) 0.0412(9) 0.0072(8) 0.0008(7) -0.0079(7)
C18 0.0252(7) 0.0415(9) 0.0361(8) 0.0110(7) 0.0084(6) 0.0123(6)
C19 0.0319(8) 0.0399(9) 0.0218(7) 0.0002(6) 0.0050(6) 0.0017(6)
C20 0.0466(9) 0.0215(7) 0.0309(8) 0.0059(6) 0.0008(7) 0.0074(6)
C21 0.0191(6) 0.0312(8) 0.0335(8) 0.0028(6) 0.0030(6) -0.0013(5)
C22 0.0256(9) 0.142(3) 0.0426(11) -0.0221(13) 0.0095(8) 0.0123(12)
C23 0.0205(9) 0.0766(17) 0.222(4) 0.091(2) -0.0013(14) 0.0093(10)
C24 0.0299(9) 0.0544(12) 0.0631(13) -0.0047(10) -0.0027(8) -0.0124(8)
C25 0.0250(6) 0.0179(6) 0.0198(6) 0.0035(5) 0.0032(5) 0.0043(5)
C26 0.0281(7) 0.0341(8) 0.0329(8) 0.0045(6) -0.0021(6) 0.0009(6)
C27 0.0368(8) 0.0205(6) 0.0210(6) 0.0028(5) 0.0040(6) 0.0087(6)
C28 0.0523(10) 0.0257(8) 0.0278(8) -0.0034(6) -0.0008(7) 0.0077(7)
C29 0.0345(7) 0.0226(7) 0.0213(6) 0.0028(5) 0.0063(5) 0.0109(6)
C30 0.0412(9) 0.0399(9) 0.0366(9) -0.0005(7) 0.0104(7) 0.0199(7)
C31 0.0245(7) 0.0311(8) 0.0303(7) -0.0007(6) 0.0020(6) 0.0028(6)

loop_
_atom_type_symbol
_atom_type_description
_atom_type_scat_dispersion_real
_atom_type_scat_dispersion_imag
_atom_type_scat_source
Fe Fe 0.0000 0.0000
;
International Tables for Crystallography
(Vol. C, Tables 4.2.6.8 and 6.1.1.4)
;
Si Si 0.0000 0.0000
;
International Tables for Crystallography
(Vol. C, Tables 4.2.6.8 and 6.1.1.4)
;
N N 0.0000 0.0000
;
International Tables for Crystallography
(Vol. C, Tables 4.2.6.8 and 6.1.1.4)
;
C C 0.0000 0.0000
;
International Tables for Crystallography
(Vol. C, Tables 4.2.6.8 and 6.1.1.4)
;
H H 0.0000 0.0000
;
International Tables for Crystallography
(Vol. C, Table 6.1.1.4)
;

loop_
_geom_angle_atom_site_label_1
_geom_angle_atom_site_label_2
_geom_angle_atom_site_label_3
_geom_angle
_geom_angle_site_symmetry_1
_geom_angle_site_symmetry_3
_geom_angle_publ_flag
C25 Fe1 Si1 113.13(4) . . ?
C25 Fe1 Si5 111.11(4) . . ?
Si1 Fe1 Si5 135.431(15) . . ?
Si2 Si1 Si3 101.89(2) . . ?
Si2 Si1 Si4 102.53(2) . . ?
Si3 Si1 Si4 110.92(2) . . ?
Si2 Si1 Fe1 109.08(2) . . ?
Si3 Si1 Fe1 120.22(2) . . ?
Si4 Si1 Fe1 110.38(2) . . ?
C3 Si2 C1 107.16(9) . . ?
C3 Si2 C2 106.65(8) . . ?
C1 Si2 C2 104.93(8) . . ?
C3 Si2 Si1 111.69(6) . . ?
C1 Si2 Si1 113.53(6) . . ?
C2 Si2 Si1 112.38(6) . . ?
C5 Si3 C4 107.60(8) . . ?
C5 Si3 C6 106.72(8) . . ?
C4 Si3 C6 106.47(8) . . ?
C5 Si3 Si1 112.08(5) . . ?
C4 Si3 Si1 114.06(5) . . ?
C6 Si3 Si1 109.52(6) . . ?
C7 Si4 C8 106.62(8) . . ?
C7 Si4 C9 107.71(8) . . ?
C8 Si4 C9 107.04(7) . . ?
C7 Si4 Si1 112.00(6) . . ?
C8 Si4 Si1 109.81(5) . . ?
C9 Si4 Si1 113.33(5) . . ?
Si7 Si5 Si6 102.32(2) . . ?
Si7 Si5 Si8 103.92(2) . . ?
Si6 Si5 Si8 109.49(2) . . ?
Si7 Si5 Fe1 109.312(18) . . ?
Si6 Si5 Fe1 109.87(2) . . ?
Si8 Si5 Fe1 120.30(2) . . ?
C15 Si6 C14 105.93(8) . . ?
C15 Si6 C13 106.60(7) . . ?
C14 Si6 C13 104.16(9) . . ?
C15 Si6 Si5 114.37(5) . . ?
C14 Si6 Si5 111.19(6) . . ?
C13 Si6 Si5 113.79(6) . . ?
C18 Si7 C16 106.18(8) . . ?
C18 Si7 C17 106.45(8) . . ?
C16 Si7 C17 106.80(9) . . ?
C18 Si7 Si5 112.34(5) . . ?
C16 Si7 Si5 114.07(6) . . ?
C17 Si7 Si5 110.53(7) . . ?
C19 Si8 C20 106.37(8) . . ?
C19 Si8 C21 106.83(7) . . ?
C20 Si8 C21 107.88(8) . . ?
C19 Si8 Si5 109.99(5) . . ?
C20 Si8 Si5 112.56(5) . . ?
C21 Si8 Si5 112.85(5) . . ?
C25 N1 C27 111.79(12) . . ?
C25 N1 C26 124.18(12) . . ?
C27 N1 C26 124.03(12) . . ?
C25 N2 C29 112.13(12) . . ?
C25 N2 C31 124.07(12) . . ?
C29 N2 C31 123.72(12) . . ?
Si2 C1 H1A 109.5 . . ?
Si2 C1 H1B 109.5 . . ?
H1A C1 H1B 109.5 . . ?
Si2 C1 H1C 109.5 . . ?
H1A C1 H1C 109.5 . . ?
H1B C1 H1C 109.5 . . ?
Si2 C2 H2A 109.5 . . ?
Si2 C2 H2B 109.5 . . ?
H2A C2 H2B 109.5 . . ?
Si2 C2 H2C 109.5 . . ?
H2A C2 H2C 109.5 . . ?
H2B C2 H2C 109.5 . . ?
Si2 C3 H3A 109.5 . . ?
Si2 C3 H3B 109.5 . . ?
H3A C3 H3B 109.5 . . ?
Si2 C3 H3C 109.5 . . ?
H3A C3 H3C 109.5 . . ?
H3B C3 H3C 109.5 . . ?
Si3 C4 H4A 109.5 . . ?
Si3 C4 H4B 109.5 . . ?
H4A C4 H4B 109.5 . . ?
Si3 C4 H4C 109.5 . . ?
H4A C4 H4C 109.5 . . ?
H4B C4 H4C 109.5 . . ?
Si3 C5 H5A 109.5 . . ?
Si3 C5 H5B 109.5 . . ?
H5A C5 H5B 109.5 . . ?
Si3 C5 H5C 109.5 . . ?
H5A C5 H5C 109.5 . . ?
H5B C5 H5C 109.5 . . ?
Si3 C6 H6A 109.5 . . ?
Si3 C6 H6B 109.5 . . ?
H6A C6 H6B 109.5 . . ?
Si3 C6 H6C 109.5 . . ?
H6A C6 H6C 109.5 . . ?
H6B C6 H6C 109.5 . . ?
Si4 C7 H7A 109.5 . . ?
Si4 C7 H7B 109.5 . . ?
H7A C7 H7B 109.5 . . ?
Si4 C7 H7C 109.5 . . ?
H7A C7 H7C 109.5 . . ?
H7B C7 H7C 109.5 . . ?
Si4 C8 H8A 109.5 . . ?
Si4 C8 H8B 109.5 . . ?
H8A C8 H8B 109.5 . . ?
Si4 C8 H8C 109.5 . . ?
H8A C8 H8C 109.5 . . ?
H8B C8 H8C 109.5 . . ?
C12 C9 C10 109.00(13) . . ?
C12 C9 C11 108.57(14) . . ?
C10 C9 C11 108.01(12) . . ?
C12 C9 Si4 110.64(10) . . ?
C10 C9 Si4 110.31(11) . . ?
C11 C9 Si4 110.24(11) . . ?
C9 C10 H10A 109.5 . . ?
C9 C10 H10B 109.5 . . ?
H10A C10 H10B 109.5 . . ?
C9 C10 H10C 109.5 . . ?
H10A C10 H10C 109.5 . . ?
H10B C10 H10C 109.5 . . ?
C9 C11 H11A 109.5 . . ?
C9 C11 H11B 109.5 . . ?
H11A C11 H11B 109.5 . . ?
C9 C11 H11C 109.5 . . ?
H11A C11 H11C 109.5 . . ?
H11B C11 H11C 109.5 . . ?
C9 C12 H12A 109.5 . . ?
C9 C12 H12B 109.5 . . ?
H12A C12 H12B 109.5 . . ?
C9 C12 H12C 109.5 . . ?
H12A C12 H12C 109.5 . . ?
H12B C12 H12C 109.5 . . ?
Si6 C13 H13A 109.5 . . ?
Si6 C13 H13B 109.5 . . ?
H13A C13 H13B 109.5 . . ?
Si6 C13 H13C 109.5 . . ?
H13A C13 H13C 109.5 . . ?
H13B C13 H13C 109.5 . . ?
Si6 C14 H14A 109.5 . . ?
Si6 C14 H14B 109.5 . . ?
H14A C14 H14B 109.5 . . ?
Si6 C14 H14C 109.5 . . ?
H14A C14 H14C 109.5 . . ?
H14B C14 H14C 109.5 . . ?
Si6 C15 H15A 109.5 . . ?
Si6 C15 H15B 109.5 . . ?
H15A C15 H15B 109.5 . . ?
Si6 C15 H15C 109.5 . . ?
H15A C15 H15C 109.5 . . ?
H15B C15 H15C 109.5 . . ?
Si7 C16 H16A 109.5 . . ?
Si7 C16 H16B 109.5 . . ?
H16A C16 H16B 109.5 . . ?
Si7 C16 H16C 109.5 . . ?
H16A C16 H16C 109.5 . . ?
H16B C16 H16C 109.5 . . ?
Si7 C17 H17A 109.5 . . ?
Si7 C17 H17B 109.5 . . ?
H17A C17 H17B 109.5 . . ?
Si7 C17 H17C 109.5 . . ?
H17A C17 H17C 109.5 . . ?
H17B C17 H17C 109.5 . . ?
Si7 C18 H18A 109.5 . . ?
Si7 C18 H18B 109.5 . . ?
H18A C18 H18B 109.5 . . ?
Si7 C18 H18C 109.5 . . ?
H18A C18 H18C 109.5 . . ?
H18B C18 H18C 109.5 . . ?
Si8 C19 H19A 109.5 . . ?
Si8 C19 H19B 109.5 . . ?
H19A C19 H19B 109.5 . . ?
Si8 C19 H19C 109.5 . . ?
H19A C19 H19C 109.5 . . ?
H19B C19 H19C 109.5 . . ?
Si8 C20 H20A 109.5 . . ?
Si8 C20 H20B 109.5 . . ?
H20A C20 H20B 109.5 . . ?
Si8 C20 H20C 109.5 . . ?
H20A C20 H20C 109.5 . . ?
H20B C20 H20C 109.5 . . ?
C23 C21 C22 112.5(2) . . ?
C23 C21 C24 107.64(19) . . ?
C22 C21 C24 106.13(16) . . ?
C23 C21 Si8 109.47(12) . . ?
C22 C21 Si8 110.55(12) . . ?
C24 C21 Si8 110.41(12) . . ?
C21 C22 H22A 109.5 . . ?
C21 C22 H22B 109.5 . . ?
H22A C22 H22B 109.5 . . ?
C21 C22 H22C 109.5 . . ?
H22A C22 H22C 109.5 . . ?
H22B C22 H22C 109.5 . . ?
C21 C23 H23A 109.5 . . ?
C21 C23 H23B 109.5 . . ?
H23A C23 H23B 109.5 . . ?
C21 C23 H23C 109.5 . . ?
H23A C23 H23C 109.5 . . ?
H23B C23 H23C 109.5 . . ?
C21 C24 H24A 109.5 . . ?
C21 C24 H24B 109.5 . . ?
H24A C24 H24B 109.5 . . ?
C21 C24 H24C 109.5 . . ?
H24A C24 H24C 109.5 . . ?
H24B C24 H24C 109.5 . . ?
N2 C25 N1 103.58(11) . . ?
N2 C25 Fe1 128.61(10) . . ?
N1 C25 Fe1 127.75(10) . . ?
N1 C26 H26A 109.5 . . ?
N1 C26 H26B 109.5 . . ?
H26A C26 H26B 109.5 . . ?
N1 C26 H26C 109.5 . . ?
H26A C26 H26C 109.5 . . ?
H26B C26 H26C 109.5 . . ?
C29 C27 N1 106.24(12) . . ?
C29 C27 C28 131.13(14) . . ?
N1 C27 C28 122.61(14) . . ?
C27 C28 H28A 109.5 . . ?
C27 C28 H28B 109.5 . . ?
H28A C28 H28B 109.5 . . ?
C27 C28 H28C 109.5 . . ?
H28A C28 H28C 109.5 . . ?
H28B C28 H28C 109.5 . . ?
C27 C29 N2 106.25(12) . . ?
C27 C29 C30 131.12(14) . . ?
N2 C29 C30 122.61(14) . . ?
C29 C30 H30A 109.5 . . ?
C29 C30 H30B 109.5 . . ?
H30A C30 H30B 109.5 . . ?
C29 C30 H30C 109.5 . . ?
H30A C30 H30C 109.5 . . ?
H30B C30 H30C 109.5 . . ?
N2 C31 H31A 109.5 . . ?
N2 C31 H31B 109.5 . . ?
H31A C31 H31B 109.5 . . ?
N2 C31 H31C 109.5 . . ?
H31A C31 H31C 109.5 . . ?
H31B C31 H31C 109.5 . . ?

loop_
_geom_bond_atom_site_label_1
_geom_bond_atom_site_label_2
_geom_bond_distance
_geom_bond_site_symmetry_2
_geom_bond_publ_flag
Fe1 C25 2.1151(13) . ?
Fe1 Si1 2.5022(5) . ?
Fe1 Si5 2.5096(5) . ?
Si1 Si2 2.3520(6) . ?
Si1 Si3 2.3568(6) . ?
Si1 Si4 2.3697(6) . ?
Si2 C3 1.8822(17) . ?
Si2 C1 1.8822(18) . ?
Si2 C2 1.8865(17) . ?
Si3 C5 1.8736(17) . ?
Si3 C4 1.8827(16) . ?
Si3 C6 1.8838(17) . ?
Si4 C7 1.8807(16) . ?
Si4 C8 1.8892(15) . ?
Si4 C9 1.9134(16) . ?
Si5 Si7 2.3508(6) . ?
Si5 Si6 2.3573(6) . ?
Si5 Si8 2.3647(6) . ?
Si6 C15 1.8803(15) . ?
Si6 C14 1.8873(17) . ?
Si6 C13 1.8879(18) . ?
Si7 C18 1.8755(17) . ?
Si7 C16 1.8844(17) . ?
Si7 C17 1.8844(17) . ?
Si8 C19 1.8779(15) . ?
Si8 C20 1.8837(15) . ?
Si8 C21 1.9141(15) . ?
N1 C25 1.3574(17) . ?
N1 C27 1.3921(18) . ?
N1 C26 1.4562(19) . ?
N2 C25 1.3523(18) . ?
N2 C29 1.3886(17) . ?
N2 C31 1.4572(18) . ?
C1 H1A 0.9600 . ?
C1 H1B 0.9600 . ?
C1 H1C 0.9600 . ?
C2 H2A 0.9600 . ?
C2 H2B 0.9600 . ?
C2 H2C 0.9600 . ?
C3 H3A 0.9600 . ?
C3 H3B 0.9600 . ?
C3 H3C 0.9600 . ?
C4 H4A 0.9600 . ?
C4 H4B 0.9600 . ?
C4 H4C 0.9600 . ?
C5 H5A 0.9600 . ?
C5 H5B 0.9600 . ?
C5 H5C 0.9600 . ?
C6 H6A 0.9600 . ?
C6 H6B 0.9600 . ?
C6 H6C 0.9600 . ?
C7 H7A 0.9600 . ?
C7 H7B 0.9600 . ?
C7 H7C 0.9600 . ?
C8 H8A 0.9600 . ?
C8 H8B 0.9600 . ?
C8 H8C 0.9600 . ?
C9 C12 1.530(2) . ?
C9 C10 1.533(2) . ?
C9 C11 1.537(2) . ?
C10 H10A 0.9600 . ?
C10 H10B 0.9600 . ?
C10 H10C 0.9600 . ?
C11 H11A 0.9600 . ?
C11 H11B 0.9600 . ?
C11 H11C 0.9600 . ?
C12 H12A 0.9600 . ?
C12 H12B 0.9600 . ?
C12 H12C 0.9600 . ?
C13 H13A 0.9600 . ?
C13 H13B 0.9600 . ?
C13 H13C 0.9600 . ?
C14 H14A 0.9600 . ?
C14 H14B 0.9600 . ?
C14 H14C 0.9600 . ?
C15 H15A 0.9600 . ?
C15 H15B 0.9600 . ?
C15 H15C 0.9600 . ?
C16 H16A 0.9600 . ?
C16 H16B 0.9600 . ?
C16 H16C 0.9600 . ?
C17 H17A 0.9600 . ?
C17 H17B 0.9600 . ?
C17 H17C 0.9600 . ?
C18 H18A 0.9600 . ?
C18 H18B 0.9600 . ?
C18 H18C 0.9600 . ?
C19 H19A 0.9600 . ?
C19 H19B 0.9600 . ?
C19 H19C 0.9600 . ?
C20 H20A 0.9600 . ?
C20 H20B 0.9600 . ?
C20 H20C 0.9600 . ?
C21 C23 1.502(3) . ?
C21 C22 1.519(3) . ?
C21 C24 1.522(2) . ?
C22 H22A 0.9600 . ?
C22 H22B 0.9600 . ?
C22 H22C 0.9600 . ?
C23 H23A 0.9600 . ?
C23 H23B 0.9600 . ?
C23 H23C 0.9600 . ?
C24 H24A 0.9600 . ?
C24 H24B 0.9600 . ?
C24 H24C 0.9600 . ?
C26 H26A 0.9600 . ?
C26 H26B 0.9600 . ?
C26 H26C 0.9600 . ?
C27 C29 1.351(2) . ?
C27 C28 1.490(2) . ?
C28 H28A 0.9600 . ?
C28 H28B 0.9600 . ?
C28 H28C 0.9600 . ?
C29 C30 1.489(2) . ?
C30 H30A 0.9600 . ?
C30 H30B 0.9600 . ?
C30 H30C 0.9600 . ?
C31 H31A 0.9600 . ?
C31 H31B 0.9600 . ?
C31 H31C 0.9600 . ?

loop_
_geom_torsion_atom_site_label_1
_geom_torsion_atom_site_label_2
_geom_torsion_atom_site_label_3
_geom_torsion_atom_site_label_4
_geom_torsion
_geom_torsion_site_symmetry_1
_geom_torsion_site_symmetry_2
_geom_torsion_site_symmetry_3
_geom_torsion_site_symmetry_4
_geom_torsion_publ_flag
C29 N2 C25 N1 -0.25(15) . . . . ?
C31 N2 C25 N1 -177.30(12) . . . . ?
C29 N2 C25 Fe1 177.03(10) . . . . ?
C31 N2 C25 Fe1 -0.02(19) . . . . ?
C27 N1 C25 N2 0.05(15) . . . . ?
C26 N1 C25 N2 -179.65(12) . . . . ?
C27 N1 C25 Fe1 -177.26(10) . . . . ?
C26 N1 C25 Fe1 3.04(19) . . . . ?
C25 N1 C27 C29 0.17(16) . . . . ?
C26 N1 C27 C29 179.87(13) . . . . ?
C25 N1 C27 C28 -178.60(13) . . . . ?
C26 N1 C27 C28 1.1(2) . . . . ?
N1 C27 C29 N2 -0.30(15) . . . . ?
C28 C27 C29 N2 178.32(15) . . . . ?
N1 C27 C29 C30 -179.03(15) . . . . ?
C28 C27 C29 C30 -0.4(3) . . . . ?
C25 N2 C29 C27 0.36(16) . . . . ?
C31 N2 C29 C27 177.42(13) . . . . ?
C25 N2 C29 C30 179.22(14) . . . . ?
C31 N2 C29 C30 -3.7(2) . . . . ?
